data_7237902
loop_
_publ_author_name
'Yousaf, Afifa'
'Arif, Ali Muhammad'
'Xu, Na'
'Zhou, Jie'
'Sun, Chun-Yi'
'Wang, Xin-Long'
'Su, Zhong-Min'

_publ_section_title
;
 A triazine-functionalized nanoporous metal--organic framework for the
 selective adsorption and chromatographic separation of transition metal
 ions and cationic dyes and white-light emission by Ln3+ ion encapsulation
;
_journal_issue 29
_journal_name_full 'Journal of Materials Chemistry C'
_journal_page_first 8861
_journal_paper_doi 10.1039/C9TC02786F
_journal_volume 7
_journal_year 2019
_chemical_formula_moiety 'C38 Cd2 N12 O8'
_chemical_formula_sum 'C38 Cd2 N12 O8'
_chemical_formula_weight 977.30
_space_group_crystal_system monoclinic
_space_group_IT_number 12
_space_group_name_Hall '-C 2y'
_space_group_name_H-M_alt 'C 1 2/m 1'
_audit_creation_date 2018-07-15
_audit_creation_method
;
Olex2 1.2-beta
(compiled 2018.05.29 svn.r3508 for OlexSys, GUI svn.r5506)
;
_audit_update_record
;
2018-10-30 deposited with the CCDC.	2019-06-21 downloaded from the CCDC.
;
_cell_angle_alpha 90
_cell_angle_beta 124.03
_cell_angle_gamma 90
_cell_formula_units_Z 8
_cell_length_a 38.990(2)
_cell_length_b 21.8182(14)
_cell_length_c 21.818
_cell_measurement_reflns_used 6006
_cell_measurement_temperature 173(2)
_cell_measurement_theta_max 25.127
_cell_measurement_theta_min 1.628
_cell_volume 15381.8(13)
_computing_cell_refinement 'SAINT+ Ver. 2016.5-0 (Bruker-AXS, 2016)'
_computing_data_collection 'APEX3 Ver. 2016.5-0 (Bruker-AXS, 2016)'
_computing_data_reduction 'SAINT+ Ver. 2016.5-0 (Bruker-AXS, 2016)'
_computing_molecular_graphics 'Olex2 (Dolomanov et al., 2009)'
_computing_publication_material 'Olex2 (Dolomanov et al., 2009)'
_computing_structure_refinement 'ShelXL (Sheldrick, 2015)'
_computing_structure_solution 'XT (Sheldrick, 2015a)'
_diffrn_ambient_temperature 173.0
_diffrn_detector_area_resol_mean 7.9
_diffrn_detector_type 'Bruker APEX II'
_diffrn_measured_fraction_theta_full 0.986
_diffrn_measured_fraction_theta_max 0.986
_diffrn_measurement_device 'three-circle diffractometer'
_diffrn_measurement_device_type 'Bruker APEX II Quazar'
_diffrn_measurement_method '0.5\% \w and 0.5\% \f scans'
_diffrn_radiation_type MoK\a
_diffrn_radiation_wavelength 0.71073
_diffrn_reflns_av_R_equivalents 0.1100
_diffrn_reflns_av_unetI/netI 0.1539
_diffrn_reflns_Laue_measured_fraction_full 0.986
_diffrn_reflns_Laue_measured_fraction_max 0.986
_diffrn_reflns_limit_h_max 46
_diffrn_reflns_limit_h_min -44
_diffrn_reflns_limit_k_max 24
_diffrn_reflns_limit_k_min -25
_diffrn_reflns_limit_l_max 23
_diffrn_reflns_limit_l_min -25
_diffrn_reflns_number 40201
_diffrn_reflns_point_group_measured_fraction_full 0.986
_diffrn_reflns_point_group_measured_fraction_max 0.986
_diffrn_reflns_theta_full 25.088
_diffrn_reflns_theta_max 25.088
_diffrn_reflns_theta_min 2.253
_exptl_absorpt_coefficient_mu 0.587
_exptl_absorpt_correction_T_max 0.87
_exptl_absorpt_correction_T_min 0.86
_exptl_absorpt_correction_type multi-scan
_exptl_absorpt_process_details 'SADABS-2016/2 (Krause et al., 2015) was used for absorption correction.'
_exptl_crystal_colour colorless
_exptl_crystal_colour_primary colorless
_exptl_crystal_density_diffrn 0.844
_exptl_crystal_density_method 'not measured'
_exptl_crystal_description block
_exptl_crystal_F_000 3776
_exptl_crystal_size_max 0.24
_exptl_crystal_size_mid 0.22
_exptl_crystal_size_min 0.2
_refine_diff_density_max 1.379
_refine_diff_density_min -1.034
_refine_diff_density_rms 0.188
_refine_ls_extinction_method none
_refine_ls_goodness_of_fit_ref 1.519
_refine_ls_hydrogen_treatment undef
_refine_ls_matrix_type full
_refine_ls_number_parameters 492
_refine_ls_number_reflns 13877
_refine_ls_number_restraints 552
_refine_ls_restrained_S_all 1.494
_refine_ls_R_factor_all 0.2445
_refine_ls_R_factor_gt 0.1624
_refine_ls_shift/su_max 0.001
_refine_ls_shift/su_mean 0.000
_refine_ls_structure_factor_coef Fsqd
_refine_ls_weighting_details 'w=1/[\s^2^(Fo^2^)+(0.2000P)^2^] where P=(Fo^2^+2Fc^2^)/3'
_refine_ls_weighting_scheme calc
_refine_ls_wR_factor_gt 0.4623
_refine_ls_wR_factor_ref 0.4935
_reflns_Friedel_coverage 0.000
_reflns_number_gt 6612
_reflns_number_total 13877
_reflns_threshold_expression 'I > 2\s(I)'
_cod_data_source_file c9tc02786f2.cif
_cod_data_source_block 1_sq
_cod_original_cell_volume 15382.4(13)
_cod_database_code 7237902
_shelx_shelxl_version_number 2017/1
_shelx_space_group_comment
;
The symmetry employed for this shelxl refinement is uniquely defined
by the following loop, which should always be used as a source of
symmetry information in preference to the above space-group names.
They are only intended as comments.
;
_shelx_estimated_absorpt_t_max 0.892
_shelx_estimated_absorpt_t_min 0.872
_olex2_refinement_description
;
1. Restrained distances
 C22-C25
 2.9 with sigma of 0.02
 C23-C20
 2.9 with sigma of 0.02
 C28-C31
 2.9 with sigma of 0.02
 C29-C32
 2.9 with sigma of 0.02
 C30-C27
 2.9 with sigma of 0.02
 C26-C24
 1.7 with sigma of 0.02
2. Restrained planarity
 C32, C28, C29, C30
 with sigma of 0.1
 N6, C3, N5, C2, N7, C4
 with sigma of 0.1
 C36, C37, C38, C39
 with sigma of 0.1
 C26, C24, C25, C20, C22, C23
 with sigma of 0.1
 C19, C14, C9, C13, C12, C11, C10
 with sigma of 0.1
3. Rigid bond restraints
 C13
 with sigma for 1-2 distances of 0.001 and sigma for 1-3 distances of 0.001
 C12
 with sigma for 1-2 distances of 0.001 and sigma for 1-3 distances of 0.001
4. Uiso/Uaniso restraints and constraints
C10 \\sim C12 \\sim C11: within 3.8A with sigma of 0.01 and sigma for terminal
atoms of 0.02
C24 \\sim C23 \\sim C25: within 3.8A with sigma of 0.01 and sigma for terminal
atoms of 0.02
C27 \\sim C32 \\sim C28: within 3.8A with sigma of 0.01 and sigma for terminal
atoms of 0.02
C31 \\sim C32 \\sim C30 \\sim C33: within 3.8A with sigma of 0.01 and sigma for
terminal atoms of 0.02
C35 \\sim C34 \\sim C36: within 3.8A with sigma of 0.01 and sigma for terminal
atoms of 0.02
C23 \\sim C22 \\sim C24: within 3.8A with sigma of 0.01 and sigma for terminal
atoms of 0.02
C36 \\sim C35 \\sim C37: within 3.8A with sigma of 0.01 and sigma for terminal
atoms of 0.02
C39 \\sim C38 \\sim C34 \\sim C18: within 3.8A with sigma of 0.01 and sigma for
terminal atoms of 0.02
Uanis(N1) \\sim Ueq, Uanis(N2) \\sim Ueq, Uanis(C1) \\sim Ueq, Uanis(C2) \\sim
Ueq, Uanis(C3) \\sim Ueq, Uanis(C4) \\sim Ueq, Uanis(N9) \\sim Ueq, Uanis(C5)
\\sim Ueq, Uanis(C6) \\sim Ueq, Uanis(C7) \\sim Ueq, Uanis(C8) \\sim Ueq,
Uanis(C9) \\sim Ueq, Uanis(C15) \\sim Ueq, Uanis(C16) \\sim Ueq, Uanis(C32)
\\sim Ueq, Uanis(C31) \\sim Ueq, Uanis(C30) \\sim Ueq, Uanis(C29) \\sim Ueq,
Uanis(C28) \\sim Ueq, Uanis(C17) \\sim Ueq, Uanis(C14) \\sim Ueq, Uanis(C36)
\\sim Ueq, Uanis(C37) \\sim Ueq, Uanis(C38) \\sim Ueq, Uanis(C20) \\sim Ueq,
Uanis(C10) \\sim Ueq, Uanis(C25) \\sim Ueq: with sigma of 0.003 and sigma for
terminal atoms of 0.006
Uanis(N1) \\sim Ueq, Uanis(N2) \\sim Ueq, Uanis(C1) \\sim Ueq, Uanis(C2) \\sim
Ueq, Uanis(C3) \\sim Ueq, Uanis(C4) \\sim Ueq, Uanis(N9) \\sim Ueq, Uanis(C5)
\\sim Ueq, Uanis(C6) \\sim Ueq, Uanis(C7) \\sim Ueq, Uanis(C8) \\sim Ueq,
Uanis(C9) \\sim Ueq, Uanis(C15) \\sim Ueq, Uanis(C16) \\sim Ueq, Uanis(C17)
\\sim Ueq, Uanis(C14) \\sim Ueq, Uanis(C36) \\sim Ueq, Uanis(C37) \\sim Ueq,
Uanis(C38) \\sim Ueq, Uanis(C20) \\sim Ueq, Uanis(C10) \\sim Ueq, Uanis(C25)
\\sim Ueq, Uanis(C28) \\sim Ueq, Uanis(C29) \\sim Ueq, Uanis(C30) \\sim Ueq,
Uanis(C31) \\sim Ueq, Uanis(C32) \\sim Ueq: with sigma of 0.003 and sigma for
terminal atoms of 0.006
Uanis(N3) \\sim Ueq, Uanis(N4) \\sim Ueq, Uanis(N7) \\sim Ueq, Uanis(N5) \\sim
Ueq, Uanis(N6) \\sim Ueq, Uanis(N8) \\sim Ueq, Uanis(N10) \\sim Ueq, Uanis(N11)
\\sim Ueq, Uanis(N12) \\sim Ueq, Uanis(N13) \\sim Ueq, Uanis(N14) \\sim Ueq:
with sigma of 0.003 and sigma for terminal atoms of 0.006
Uanis(C22) \\sim Ueq: with sigma of 0.1 and sigma for terminal atoms of 0.2
Uanis(C27) \\sim Ueq, Uanis(C33) \\sim Ueq: with sigma of 0.005 and sigma for
terminal atoms of 0.01
Uanis(C13) \\sim Ueq: with sigma of 0.005 and sigma for terminal atoms of 0.01
Uanis(C23) \\sim Ueq: with sigma of 0.005 and sigma for terminal atoms of 0.01
Uanis(C11) \\sim Ueq: with sigma of 0.001 and sigma for terminal atoms of 0.002
Uanis(N1) \\sim Ueq, Uanis(C1) \\sim Ueq, Uanis(C2) \\sim Ueq, Uanis(C3) \\sim
Ueq, Uanis(C4) \\sim Ueq, Uanis(N9) \\sim Ueq, Uanis(C5) \\sim Ueq, Uanis(C6)
\\sim Ueq, Uanis(C7) \\sim Ueq, Uanis(C8) \\sim Ueq, Uanis(C9) \\sim Ueq,
Uanis(C10) \\sim Ueq, Uanis(C11) \\sim Ueq, Uanis(C12) \\sim Ueq, Uanis(C13)
\\sim Ueq, Uanis(C14) \\sim Ueq, Uanis(C15) \\sim Ueq, Uanis(C16) \\sim Ueq,
Uanis(C17) \\sim Ueq, Uanis(C36) \\sim Ueq, Uanis(C37) \\sim Ueq, Uanis(C38)
\\sim Ueq, Uanis(C18) \\sim Ueq, Uanis(C19) \\sim Ueq, Uanis(C23) \\sim Ueq,
Uanis(C22) \\sim Ueq, Uanis(C20) \\sim Ueq, Uanis(C25) \\sim Ueq, Uanis(C24)
\\sim Ueq, Uanis(C26) \\sim Ueq, Uanis(C27) \\sim Ueq, Uanis(C28) \\sim Ueq,
Uanis(C29) \\sim Ueq, Uanis(C30) \\sim Ueq, Uanis(C31) \\sim Ueq, Uanis(C32)
\\sim Ueq, Uanis(C33) \\sim Ueq: with sigma of 0.001 and sigma for terminal
atoms of 0.002
Uanis(N2) \\sim Ueq, Uanis(N3) \\sim Ueq, Uanis(N4) \\sim Ueq, Uanis(N7) \\sim
Ueq, Uanis(N5) \\sim Ueq, Uanis(N6) \\sim Ueq, Uanis(N8) \\sim Ueq, Uanis(N9)
\\sim Ueq, Uanis(N10) \\sim Ueq, Uanis(N11) \\sim Ueq, Uanis(N12) \\sim Ueq,
Uanis(N13) \\sim Ueq, Uanis(N14) \\sim Ueq: with sigma of 0.001 and sigma for
terminal atoms of 0.002
Uanis(O1) \\sim Ueq, Uanis(O2) \\sim Ueq, Uanis(O3) \\sim Ueq, Uanis(O4) \\sim
Ueq, Uanis(O5) \\sim Ueq, Uanis(O6) \\sim Ueq, Uanis(O7) \\sim Ueq, Uanis(O8)
\\sim Ueq: with sigma of 0.001 and sigma for terminal atoms of 0.002
Uanis(N1) \\sim Ueq, Uanis(C1) \\sim Ueq, Uanis(C2) \\sim Ueq, Uanis(C3) \\sim
Ueq, Uanis(C4) \\sim Ueq, Uanis(C5) \\sim Ueq, Uanis(C6) \\sim Ueq, Uanis(C7)
\\sim Ueq, Uanis(C8) \\sim Ueq, Uanis(C9) \\sim Ueq, Uanis(C10) \\sim Ueq,
Uanis(C11) \\sim Ueq, Uanis(C12) \\sim Ueq, Uanis(C13) \\sim Ueq, Uanis(C14)
\\sim Ueq, Uanis(C15) \\sim Ueq, Uanis(C16) \\sim Ueq, Uanis(C17) \\sim Ueq,
Uanis(C36) \\sim Ueq, Uanis(C37) \\sim Ueq, Uanis(C38) \\sim Ueq, Uanis(C18)
\\sim Ueq, Uanis(C19) \\sim Ueq, Uanis(C23) \\sim Ueq, Uanis(C22) \\sim Ueq,
Uanis(C20) \\sim Ueq, Uanis(C25) \\sim Ueq, Uanis(C24) \\sim Ueq, Uanis(C26)
\\sim Ueq, Uanis(C27) \\sim Ueq, Uanis(C28) \\sim Ueq, Uanis(C29) \\sim Ueq,
Uanis(C30) \\sim Ueq, Uanis(C31) \\sim Ueq, Uanis(C32) \\sim Ueq, Uanis(C33)
\\sim Ueq, Uanis(C21) \\sim Ueq: with sigma of 0.001 and sigma for terminal
atoms of 0.002
Uanis(C1) \\sim Ueq, Uanis(C2) \\sim Ueq, Uanis(C3) \\sim Ueq, Uanis(C4) \\sim
Ueq, Uanis(C5) \\sim Ueq, Uanis(C6) \\sim Ueq, Uanis(C7) \\sim Ueq, Uanis(C8)
\\sim Ueq, Uanis(C9) \\sim Ueq, Uanis(C10) \\sim Ueq, Uanis(C11) \\sim Ueq,
Uanis(C12) \\sim Ueq, Uanis(C13) \\sim Ueq, Uanis(C14) \\sim Ueq, Uanis(C15)
\\sim Ueq, Uanis(C16) \\sim Ueq, Uanis(C17) \\sim Ueq, Uanis(C18) \\sim Ueq,
Uanis(C19) \\sim Ueq, Uanis(C23) \\sim Ueq, Uanis(C22) \\sim Ueq, Uanis(C20)
\\sim Ueq, Uanis(C25) \\sim Ueq, Uanis(C24) \\sim Ueq, Uanis(C26) \\sim Ueq,
Uanis(C27) \\sim Ueq, Uanis(C28) \\sim Ueq, Uanis(C29) \\sim Ueq, Uanis(C30)
\\sim Ueq, Uanis(C31) \\sim Ueq, Uanis(C32) \\sim Ueq, Uanis(C33) \\sim Ueq,
Uanis(C21) \\sim Ueq, Uanis(C34) \\sim Ueq, Uanis(C35) \\sim Ueq, Uanis(C36)
\\sim Ueq, Uanis(C37) \\sim Ueq, Uanis(C38) \\sim Ueq, Uanis(C39) \\sim Ueq:
with sigma of 0.001 and sigma for terminal atoms of 0.002
Uanis(C31) \\sim Ueq: with sigma of 0.0005 and sigma for terminal atoms of 0.001
5.a :
 C9(C10,C11,C12,C13,C14), C27(C28,C29,C30,C31,C32)
5.b Fitted hexagon refined as free rotating group:
 C2(N5,C3,N6,C4,N7), C20(C21,C22,C23,C24,C25), C34(C35,C36,C37,C38,C39)
;
_olex2_submission_special_instructions 'No special instructions were received'

loop_
_space_group_symop_operation_xyz
'x, y, z'
'-x, y, -z'
'x+1/2, y+1/2, z'
'-x+1/2, y+1/2, -z'
'-x, -y, -z'
'x, -y, z'
'-x+1/2, -y+1/2, -z'
'x+1/2, -y+1/2, z'

loop_
_atom_site_label
_atom_site_type_symbol
_atom_site_fract_x
_atom_site_fract_y
_atom_site_fract_z
_atom_site_U_iso_or_equiv
_atom_site_adp_type
_atom_site_occupancy
_atom_site_site_symmetry_order
_atom_site_calc_flag
_atom_site_refinement_flags_posn
_atom_site_refinement_flags_adp
_atom_site_refinement_flags_occupancy
_atom_site_disorder_assembly
_atom_site_disorder_group
Cd1 Cd 0.37515(4) 0.62784(5) 0.75294(7) 0.0504(5) Uani 1 1 d . . . . .
Cd2 Cd 0.37507(4) 0.62776(6) 0.49721(7) 0.0523(5) Uani 1 1 d . . . . .
N1 N 0.3866(4) 0.500000 0.5102(8) 0.025(4) Uani 1 2 d S TU P . .
N2 N 0.3634(3) 0.6242(5) 0.6143(6) 0.029(3) Uani 1 1 d . U . . .
C1 C 0.3432(7) 0.500000 0.4631(12) 0.044(5) Uani 1 2 d S TU P . .
N3 N 0.3278(4) 0.5548(6) 0.4429(8) 0.066(4) Uani 1 1 d . U . . .
N4 N 0.3290(4) 0.5576(6) 0.7159(7) 0.046(3) Uani 1 1 d . U . . .
C2 C 0.4019(2) 0.6274(4) 0.6510(5) 0.039(3) Uani 1 1 d . U . . .
N5 N 0.4223(3) 0.6385(5) 0.7264(5) 0.061(4) Uani 1 1 d G U . . .
C3 C 0.4639(3) 0.6543(5) 0.7679(4) 0.071(5) Uani 1 1 d G U . A 1
N6 N 0.4853(2) 0.6589(5) 0.7341(5) 0.055(4) Uani 1 1 d G U . A 1
C4 C 0.4649(3) 0.6478(5) 0.6588(6) 0.111(7) Uani 1 1 d G U . A 1
N7 N 0.4232(3) 0.6320(4) 0.6172(4) 0.053(3) Uani 1 1 d G U . . .
O1 O 0.1196(4) 0.7669(6) 0.2353(7) 0.076(4) Uani 1 1 d . U . . .
O2 O 0.6297(5) 0.6332(5) 1.1460(8) 0.084(4) Uani 1 1 d . U . . .
N8 N 0.2659(5) 0.500000 0.6744(9) 0.048(5) Uani 1 2 d S TU P B .
N9 N 0.3882(5) 0.500000 0.7619(8) 0.032(4) Uani 1 2 d S TU P . .
O3 O 0.6309(5) 0.6346(6) 0.6143(8) 0.088(4) Uani 1 1 d . U . . .
O4 O 0.1192(5) 0.7660(7) 0.5042(8) 0.098(4) Uani 1 1 d . U . . .
O5 O 0.1828(4) 0.7934(6) 0.3193(7) 0.072(3) Uani 1 1 d . U . . .
O6 O 0.5679(4) 0.6131(5) 1.1120(7) 0.072(3) Uani 1 1 d . U . . .
O7 O 0.5683(4) 0.6185(5) 0.5260(7) 0.071(3) Uani 1 1 d . U . . .
O8 O 0.1800(4) 0.7943(7) 0.5518(8) 0.096(4) Uani 1 1 d . U . . .
N10 N 0.2664(6) 0.500000 0.3568(11) 0.062(5) Uani 1 2 d S TU P C .
C5 C 0.2871(6) 0.5447(9) 0.3895(11) 0.076(6) Uani 1 1 d . U . . .
N11 N 0.4828(5) 0.6538(8) 0.8402(9) 0.081(5) Uani 1 1 d . U . . .
N12 N 0.2699(5) 0.6023(8) 0.6757(9) 0.086(5) Uani 1 1 d . U . B 1
N13 N 0.2696(5) 0.6076(8) 0.3616(10) 0.093(5) Uani 1 1 d . U . C 1
N14 N 0.4830(6) 0.6526(9) 0.6273(10) 0.106(6) Uani 1 1 d . U . . .
C6 C 0.2897(5) 0.5508(8) 0.6891(9) 0.059(5) Uani 1 1 d . U . . .
C7 C 0.5951(7) 0.6335(9) 0.5866(12) 0.080(6) Uani 1 1 d . U . . .
C8 C 0.1542(7) 0.7575(10) 0.2694(11) 0.081(6) Uani 1 1 d . U . . .
C9 C 0.2099(9) 0.6776(12) 0.3235(13) 0.140(9) Uani 1 1 d . U . C 1
C10 C 0.2292(7) 0.6270(13) 0.3108(15) 0.210(8) Uani 1 1 d G U . C 1
C11 C 0.2074(11) 0.5963(11) 0.240(2) 0.213(8) Uani 1 1 d G U . C 1
C12 C 0.1661(11) 0.6162(14) 0.1814(15) 0.211(8) Uani 1 1 d G U . C 1
C13 C 0.1468(7) 0.6668(14) 0.1942(16) 0.202(13) Uani 1 1 d G U . C 1
C14 C 0.1688(10) 0.6975(10) 0.2652(19) 0.280(16) Uani 1 1 d G U . . .
C15 C 0.1534(6) 0.7503(9) 0.5410(11) 0.072(5) Uani 1 1 d . U . . .
C16 C 0.5932(7) 0.6327(9) 1.0963(12) 0.079(6) Uani 1 1 d . U . . .
C17 C 0.3458(6) 0.500000 0.7256(11) 0.039(5) Uani 1 2 d S TU P . .
C18 C 0.0901(10) 0.6590(15) 0.5110(18) 0.165(7) Uani 1 1 d . U . . .
C19 C 0.1023(11) 0.6864(15) 0.1286(19) 0.189(13) Uani 1 1 d . U . . .
C20 C 0.5413(7) 0.6341(8) 0.9622(13) 0.120(9) Uani 1 1 d D U . D 1
C21 C 0.5232(5) 0.6651(10) 0.8954(10) 0.106(8) Uani 1 1 d G U . D 2
C22 C 0.5444(9) 0.7127(10) 0.8879(12) 0.206(9) Uani 1 1 d DG U . D 1
C23 C 0.5836(8) 0.7291(9) 0.9472(18) 0.197(7) Uani 1 1 d DG U . . .
C24 C 0.6018(5) 0.6981(12) 1.0141(13) 0.201(7) Uani 1 1 d DG U . D 1
C25 C 0.5806(7) 0.6506(11) 1.0216(9) 0.199(7) Uani 1 1 d DG U . D 1
C26 C 0.6499(7) 0.7287(15) 1.0764(17) 0.223(15) Uani 1 1 d D U . . .
C27 C 0.5548(12) 0.6783(12) 0.7370(15) 0.233(7) Uani 1 1 d D U . E 1
C28 C 0.5261(7) 0.6543(12) 0.6630(18) 0.229(7) Uani 1 1 d DG U . . .
C29 C 0.5387(8) 0.6481(10) 0.6122(11) 0.120(8) Uani 1 1 d DG U . E 1
C30 C 0.5802(9) 0.6659(11) 0.6353(16) 0.221(6) Uani 1 1 d DG U . . .
C31 C 0.6092(6) 0.6899(12) 0.7092(19) 0.225(6) Uani 1 1 d DG U . E 1
C32 C 0.5964(10) 0.6961(11) 0.7601(12) 0.228(6) Uani 1 1 d DG U . E 1
C33 C 0.6581(12) 0.6982(18) 0.729(2) 0.222(8) Uani 1 1 d . U . . .
C34 C 0.1500(7) 0.5852(10) 0.5546(12) 0.156(5) Uani 1 1 d . U . B 1
C35 C 0.1917(9) 0.5693(7) 0.5951(12) 0.153(5) Uani 1 1 d G U . B 1
C36 C 0.2218(5) 0.6146(12) 0.6215(11) 0.150(5) Uani 1 1 d G U . B 1
C37 C 0.2102(7) 0.6759(10) 0.6073(11) 0.139(6) Uani 1 1 d G U . B 1
C38 C 0.1685(9) 0.6919(7) 0.5668(12) 0.153(6) Uani 1 1 d G U . B 1
C39 C 0.1385(5) 0.6465(12) 0.5404(11) 0.158(6) Uani 1 1 d G U . B 1

loop_
_atom_site_aniso_label
_atom_site_aniso_U_11
_atom_site_aniso_U_22
_atom_site_aniso_U_33
_atom_site_aniso_U_23
_atom_site_aniso_U_13
_atom_site_aniso_U_12
Cd1 0.0448(8) 0.0512(8) 0.0527(8) 0.0013(6) 0.0258(6) 0.0004(6)
Cd2 0.0465(8) 0.0575(9) 0.0508(8) -0.0032(6) 0.0259(6) -0.0012(6)
N1 0.024(4) 0.026(4) 0.027(4) 0.000 0.014(3) 0.000
N2 0.025(3) 0.030(3) 0.031(3) 0.0003(19) 0.015(2) -0.0010(19)
C1 0.044(5) 0.044(5) 0.044(5) 0.000 0.024(3) 0.000
N3 0.066(4) 0.066(4) 0.066(4) 0.0000(10) 0.036(2) 0.0001(10)
N4 0.046(3) 0.046(3) 0.047(3) -0.0001(10) 0.026(2) 0.0001(10)
C2 0.039(4) 0.039(4) 0.039(4) 0.0001(10) 0.022(2) 0.0000(10)
N5 0.061(4) 0.061(4) 0.061(4) -0.0003(10) 0.034(2) 0.0001(10)
C3 0.071(5) 0.071(5) 0.071(5) 0.0002(10) 0.040(3) -0.0001(10)
N6 0.055(4) 0.056(4) 0.055(4) 0.0000(10) 0.031(2) -0.0004(10)
C4 0.111(8) 0.111(8) 0.111(8) -0.0001(10) 0.062(4) 0.0001(10)
N7 0.053(4) 0.054(4) 0.053(4) -0.0002(10) 0.030(2) -0.0001(10)
O1 0.075(4) 0.075(4) 0.076(4) 0.0002(10) 0.042(2) 0.0001(10)
O2 0.084(4) 0.084(4) 0.084(4) 0.0004(10) 0.047(2) -0.0003(10)
N8 0.048(5) 0.048(5) 0.048(5) 0.000 0.027(3) 0.000
N9 0.032(4) 0.033(4) 0.033(4) 0.000 0.018(3) 0.000
O3 0.088(4) 0.088(4) 0.088(4) -0.0005(10) 0.049(2) -0.0001(10)
O4 0.098(5) 0.098(5) 0.098(5) -0.0001(10) 0.055(3) 0.0002(10)
O5 0.072(4) 0.071(4) 0.072(4) 0.0001(10) 0.040(2) 0.0000(10)
O6 0.072(4) 0.072(4) 0.072(4) 0.0001(10) 0.040(2) -0.0002(10)
O7 0.071(4) 0.072(4) 0.071(4) -0.0001(10) 0.040(2) -0.0004(10)
O8 0.096(4) 0.096(4) 0.097(4) 0.0000(10) 0.054(3) -0.0001(10)
N10 0.062(5) 0.062(5) 0.062(5) 0.000 0.035(3) 0.000
C5 0.076(6) 0.076(6) 0.077(6) -0.0002(10) 0.043(3) 0.0000(10)
N11 0.081(5) 0.081(5) 0.081(5) 0.0001(10) 0.045(3) -0.0006(10)
N12 0.086(5) 0.086(5) 0.087(5) 0.0002(10) 0.048(3) -0.0001(10)
N13 0.093(5) 0.093(5) 0.093(5) -0.0001(10) 0.052(3) 0.0004(10)
N14 0.105(6) 0.106(6) 0.106(6) -0.0001(10) 0.059(3) -0.0002(10)
C6 0.059(5) 0.060(5) 0.060(5) 0.0002(10) 0.033(3) 0.0000(10)
C7 0.080(6) 0.080(6) 0.080(6) 0.0000(10) 0.045(3) 0.0000(10)
C8 0.081(6) 0.081(6) 0.081(6) 0.0000(10) 0.045(3) 0.0000(10)
C9 0.140(9) 0.140(9) 0.140(9) 0.0001(10) 0.078(5) 0.0001(10)
C10 0.210(8) 0.210(8) 0.210(8) -0.0001(10) 0.117(5) 0.0000(10)
C11 0.213(8) 0.213(8) 0.213(8) -0.0001(10) 0.119(5) 0.0001(10)
C12 0.211(8) 0.211(8) 0.211(8) -0.0001(10) 0.118(5) 0.0001(10)
C13 0.202(13) 0.202(13) 0.202(13) -0.0002(10) 0.113(7) 0.0001(10)
C14 0.280(16) 0.280(16) 0.280(16) 0.0000(10) 0.157(9) 0.0000(10)
C15 0.072(5) 0.072(5) 0.072(5) -0.0001(10) 0.041(3) 0.0001(10)
C16 0.079(6) 0.079(6) 0.079(6) 0.0001(10) 0.044(3) -0.0001(10)
C17 0.039(5) 0.039(5) 0.039(5) 0.000 0.021(3) 0.000
C18 0.165(7) 0.165(7) 0.166(7) 0.000(2) 0.092(4) 0.001(2)
C19 0.189(14) 0.189(14) 0.189(14) -0.001(2) 0.105(8) 0.001(2)
C20 0.120(9) 0.121(9) 0.120(9) 0.000(2) 0.067(5) -0.001(2)
C21 0.105(8) 0.106(8) 0.107(8) 0.001(2) 0.059(5) -0.001(2)
C22 0.206(9) 0.206(9) 0.206(9) 0.000(2) 0.115(5) -0.001(2)
C23 0.197(7) 0.197(7) 0.197(7) 0.0002(10) 0.110(4) -0.0002(10)
C24 0.201(7) 0.201(7) 0.201(7) 0.0000(10) 0.112(4) -0.0001(10)
C25 0.199(7) 0.199(7) 0.199(7) 0.0000(10) 0.111(4) -0.0001(10)
C26 0.223(16) 0.223(16) 0.223(16) 0.000(2) 0.125(9) 0.000(2)
C27 0.233(7) 0.233(7) 0.233(7) -0.0001(10) 0.131(4) 0.0000(10)
C28 0.229(7) 0.229(7) 0.229(7) -0.0002(10) 0.128(4) 0.0000(10)
C29 0.120(8) 0.120(8) 0.120(8) -0.0001(10) 0.067(5) -0.0001(10)
C30 0.221(6) 0.222(6) 0.221(6) 0.0000(10) 0.124(4) -0.0001(10)
C31 0.225(6) 0.225(6) 0.225(6) 0.0000(5) 0.126(3) 0.0000(5)
C32 0.228(6) 0.228(6) 0.228(6) -0.0001(10) 0.127(3) 0.0000(10)
C33 0.222(8) 0.222(8) 0.222(8) 0.000(2) 0.125(5) 0.000(2)
C34 0.156(5) 0.156(5) 0.156(5) -0.0001(10) 0.087(3) 0.0001(10)
C35 0.153(5) 0.153(5) 0.153(5) 0.0001(10) 0.085(3) -0.0001(10)
C36 0.150(5) 0.150(5) 0.150(5) 0.0002(10) 0.084(3) -0.0004(10)
C37 0.139(6) 0.139(6) 0.140(6) -0.0001(10) 0.078(3) 0.0002(10)
C38 0.153(6) 0.153(6) 0.153(6) 0.0001(10) 0.086(3) -0.0002(10)
C39 0.158(6) 0.158(6) 0.158(6) 0.0000(10) 0.088(3) 0.0001(10)

loop_
_atom_type_symbol
_atom_type_description
_atom_type_scat_dispersion_real
_atom_type_scat_dispersion_imag
_atom_type_scat_source
C C 0.0033 0.0016 'International Tables Vol C Tables 4.2.6.8 and 6.1.1.4'
Cd Cd -0.8075 1.2024 'International Tables Vol C Tables 4.2.6.8 and 6.1.1.4'
N N 0.0061 0.0033 'International Tables Vol C Tables 4.2.6.8 and 6.1.1.4'
O O 0.0106 0.0060 'International Tables Vol C Tables 4.2.6.8 and 6.1.1.4'

loop_
_geom_angle_atom_site_label_1
_geom_angle_atom_site_label_2
_geom_angle_atom_site_label_3
_geom_angle
_geom_angle_site_symmetry_1
_geom_angle_site_symmetry_3
N4 Cd1 N5 128.0(4) . .
N4 Cd1 O1 139.1(5) . 7_566
N4 Cd1 O2 84.1(5) . 2_657
N4 Cd1 O5 89.0(4) . 7_566
N4 Cd1 O6 110.6(4) . 2_657
N4 Cd1 C8 114.5(6) . 7_566
N5 Cd1 O1 83.7(4) . 7_566
N5 Cd1 O2 139.5(4) . 2_657
N5 Cd1 O5 110.0(4) . 7_566
N5 Cd1 O6 90.1(4) . 2_657
N5 Cd1 C8 100.7(5) . 7_566
O1 Cd1 O2 83.9(4) 7_566 2_657
O1 Cd1 O5 52.6(4) 7_566 7_566
O1 Cd1 O6 91.8(4) 7_566 2_657
O1 Cd1 C8 24.9(5) 7_566 7_566
O2 Cd1 O5 92.2(4) 2_657 7_566
O2 Cd1 O6 52.0(5) 2_657 2_657
O2 Cd1 C8 82.7(5) 2_657 7_566
O5 Cd1 C8 28.6(5) 7_566 7_566
O6 Cd1 O5 134.4(4) 2_657 7_566
O6 Cd1 C8 109.7(5) 2_657 7_566
N3 Cd2 N7 124.4(4) . .
N3 Cd2 O3 85.4(5) . 2_656
N3 Cd2 O4 140.0(5) . 7_566
N3 Cd2 O7 113.2(4) . 2_656
N3 Cd2 O8 90.1(5) . 7_566
N3 Cd2 C7 102.6(6) . 2_656
N7 Cd2 O3 139.5(4) . 2_656
N7 Cd2 O4 87.1(4) . 7_566
N7 Cd2 O7 89.0(4) . 2_656
N7 Cd2 O8 116.2(4) . 7_566
N7 Cd2 C7 113.8(6) . 2_656
O3 Cd2 O4 82.9(4) 2_656 7_566
O3 Cd2 O7 51.8(5) 2_656 2_656
O3 Cd2 O8 87.1(5) 2_656 7_566
O3 Cd2 C7 26.0(5) 2_656 2_656
O4 Cd2 O7 88.7(4) 7_566 2_656
O4 Cd2 O8 51.3(5) 7_566 7_566
O4 Cd2 C7 82.1(5) 7_566 2_656
O7 Cd2 C7 26.2(5) 2_656 2_656
O8 Cd2 O7 127.8(4) 7_566 2_656
O8 Cd2 C7 106.2(6) 7_566 2_656
N3 C1 N1 112.7(11) 6_565 .
N3 C1 N1 112.7(11) . .
N3 C1 N3 134(2) . 6_565
C1 N3 Cd2 113.2(12) . .
C1 N3 C5 103.7(16) . .
C5 N3 Cd2 142.9(13) . .
C6 N4 Cd1 140.8(11) . .
C6 N4 C17 107.5(14) . .
C17 N4 Cd1 111.6(10) . .
N2 C2 N5 117.0(8) . .
N2 C2 N7 121.8(8) . .
N5 C2 N7 120.0 . .
C2 N5 Cd1 106.3(5) . .
C3 N5 Cd1 133.6(5) . .
C3 N5 C2 120.0 . .
N5 C3 N6 120.0 . .
N11 C3 N5 116.4(10) . .
N11 C3 N6 122.6(10) . .
C3 N6 C4 120.0 . .
N7 C4 N6 120.0 . .
N14 C4 N6 121.2(12) . .
N14 C4 N7 118.8(12) . .
C2 N7 Cd2 105.2(5) . .
C4 N7 Cd2 133.7(5) . .
C4 N7 C2 120.0 . .
C8 O1 Cd1 96.2(14) . 7_566
C16 O2 Cd1 99.8(13) . 2_657
C6 N8 C6 108.8(19) . 6_565
C7 O3 Cd2 93.8(14) . 2_656
C15 O4 Cd2 102.8(14) . 7_566
C8 O5 Cd1 80.8(12) . 7_566
C16 O6 Cd1 87.9(12) . 2_657
C7 O7 Cd2 83.0(13) . 2_656
C15 O8 Cd2 91.0(11) . 7_566
C5 N10 C5 107(3) . 6_565
N3 C5 C5 99.3(11) . 6_565
N3 C5 N13 104.2(16) . .
N10 C5 N3 135(2) . .
N10 C5 C5 36.4(13) . 6_565
N10 C5 N13 119.8(18) . .
N13 C5 C5 156.1(11) . 6_565
C6 N12 C36 128.3(18) . .
C10 N13 C5 131(2) . .
C4 N14 C28 125(2) . .
N4 C6 N8 132.1(17) . .
N12 C6 N4 113.6(16) . .
N12 C6 N8 114.2(16) . .
O3 C7 Cd2 60.2(12) . 2_656
O3 C7 O7 129(2) . .
O3 C7 C30 114(2) . .
O7 C7 Cd2 70.8(12) . 2_656
O7 C7 C30 116(2) . .
C30 C7 Cd2 156.9(14) . 2_656
O1 C8 Cd1 58.9(12) . 7_566
O1 C8 O5 126(2) . .
O1 C8 C14 119(2) . .
O5 C8 Cd1 70.6(11) . 7_566
O5 C8 C14 115(2) . .
C14 C8 Cd1 166.8(17) . 7_566
C10 C9 C14 120.0 . .
N13 C10 C9 124(3) . .
N13 C10 C11 116(3) . .
C9 C10 C11 120.1 . .
C10 C11 C12 120.0 . .
C13 C12 C11 120.0 . .
C12 C13 C14 119.9 . .
C12 C13 C19 117(3) . .
C14 C13 C19 123(3) . .
C8 C14 C13 118(3) . .
C9 C14 C8 120(3) . .
C9 C14 C13 120.1 . .
O4 C15 O8 112.9(19) . .
O4 C15 C38 128(2) . .
O8 C15 C38 119(2) . .
O2 C16 O6 117(2) . .
O2 C16 C25 119(2) . .
O6 C16 C25 124(2) . .
N4 C17 N4 131.8(18) 6_565 .
N9 C17 N4 113.7(9) . 6_565
N9 C17 N4 113.7(9) . .
C24 C23 C22 120.0 . .
C23 C24 C25 120.0 . .
C23 C24 C26 109(3) . .
C25 C24 C26 131(2) . .
C20 C25 C16 118(2) . .
C24 C25 C16 118(2) . .
C24 C25 C20 120.0 . .
C28 C27 C32 120.0 . .
N14 C28 C27 125(2) . .
N14 C28 C29 113(2) . .
C29 C28 C27 120.1 . .
C28 C29 C30 120.0 . .
C29 C30 C7 113(2) . .
C29 C30 C31 120.3 . .
C31 C30 C7 123(2) . .
C30 C31 C32 119.7 . .
C30 C31 C33 112(3) . .
C32 C31 C33 127(3) . .
C31 C32 C27 120.0 . .
C35 C34 C39 120.0 . .
C34 C35 C36 120.0 . .
C35 C36 N12 124(2) . .
C37 C36 N12 116(2) . .
C37 C36 C35 120.0 . .
C36 C37 C38 120.0 . .
C15 C38 C37 125(2) . .
C15 C38 C39 115(2) . .
C39 C38 C37 120.0 . .
C34 C39 C18 114(2) . .
C38 C39 C18 124(2) . .
C38 C39 C34 120.0 . .

loop_
_geom_bond_atom_site_label_1
_geom_bond_atom_site_label_2
_geom_bond_distance
_geom_bond_site_symmetry_2
Cd1 N4 2.147(12) .
Cd1 N5 2.226(7) .
Cd1 O1 2.308(13) 7_566
Cd1 O2 2.319(14) 2_657
Cd1 O5 2.561(12) 7_566
Cd1 O6 2.528(12) 2_657
Cd1 C8 2.68(2) 7_566
Cd2 N3 2.211(14) .
Cd2 N7 2.211(7) .
Cd2 O3 2.316(14) 2_656
Cd2 O4 2.331(15) 7_566
Cd2 O7 2.533(12) 2_656
Cd2 O8 2.466(14) 7_566
Cd2 C7 2.66(2) 2_656
N1 C1 1.41(2) .
N2 C2 1.249(12) .
C1 N3 1.299(16) 6_565
C1 N3 1.299(16) .
N3 C5 1.36(2) .
N4 C6 1.307(18) .
N4 C17 1.377(14) .
C2 N5 1.3900 .
C2 N7 1.3900 .
N5 C3 1.3900 .
C3 N6 1.3900 .
C3 N11 1.315(17) .
N6 C4 1.3900 .
C4 N7 1.3900 .
C4 N14 1.23(2) .
O1 C8 1.14(2) .
O2 C16 1.21(2) .
N8 C6 1.362(18) 6_565
N8 C6 1.362(18) .
N9 C17 1.38(2) .
O3 C7 1.17(2) .
O4 C15 1.16(2) .
O5 C8 1.30(2) .
O6 C16 1.28(2) .
O7 C7 1.18(2) .
O8 C15 1.33(2) .
N10 C5 1.21(2) .
N10 C5 1.21(2) 6_565
C5 C5 1.95(4) 6_565
C5 N13 1.50(2) .
N11 C21 1.37(2) .
N12 C6 1.30(2) .
N12 C36 1.59(2) .
N13 C10 1.39(3) .
N14 C28 1.40(3) .
C7 C30 1.63(3) .
C8 C14 1.45(3) .
C9 C10 1.448(13) .
C9 C14 1.448(13) .
C10 C11 1.448(13) .
C11 C12 1.451(13) .
C12 C13 1.449(13) .
C13 C14 1.450(13) .
C13 C19 1.57(4) .
C15 C38 1.38(2) .
C16 C25 1.47(2) .
C18 C39 1.64(3) .
C20 C25 1.3900 .
C22 C23 1.3900 .
C23 C24 1.3900 .
C24 C25 1.3900 .
C24 C26 1.721(19) .
C27 C28 1.453(5) .
C27 C32 1.456(5) .
C28 C29 1.450(5) .
C29 C30 1.453(5) .
C30 C31 1.453(5) .
C31 C32 1.455(5) .
C31 C33 1.71(4) .
C34 C35 1.3900 .
C34 C39 1.3900 .
C35 C36 1.3900 .
C36 C37 1.3900 .
C37 C38 1.3900 .
C38 C39 1.3900 .
